data_4333556
loop_
_publ_author_name
'Mehmet Ali Celik'
'Chandrakanta Dash'
'Venkata A. K. Adiraju'
'Animesh Das'
'Muhammed Yousufuddin'
'Gernot Frenking'
'H. V. Rasika Dias'

_publ_contact_author_address
;Department of Chemistry and Biochemistry
The University of Texas at Arlington
700 Planetarium Place, Room 130 CPB
Arlington, Texas 76019-0065, USA
;
_publ_contact_author_email dias@uta.edu
_publ_contact_author_fax 817-272-3808
_publ_contact_author_name 'Rasika Dias'
_publ_contact_author_phone 817-272-3813
_publ_section_title
;
 End-On and Side-On \p-Acid Ligand Adducts of Gold(I): Carbonyl, Cyanide,
 Isocyanide, and Cyclooctyne Gold(I) Complexes Supported by N-Heterocyclic
 Carbenes and Phosphines
;
_journal_name_full 'Inorganic Chemistry'
_journal_page_first 729
_journal_page_last 742
_journal_paper_doi 10.1021/ic301869v
_journal_volume 52
_journal_year 2013
_chemical_formula_sum 'C29 H40 Au Cl2 N3'
_chemical_formula_weight 698.51
_chemical_name_common '[(SIDipp)Au(CN)]'
_chemical_name_systematic
; 
 ? 
;
_space_group_IT_number 57
_symmetry_cell_setting orthorhombic
_symmetry_space_group_name_Hall '-P 2c 2b'
_symmetry_space_group_name_H-M 'P b c m'
_atom_sites_solution_hydrogens geom
_atom_sites_solution_primary direct
_atom_sites_solution_secondary difmap
_audit_creation_method SHELXL-97
_cell_angle_alpha 90.00
_cell_angle_beta 90.00
_cell_angle_gamma 90.00
_cell_formula_units_Z 4
_cell_length_a 8.150(8)
_cell_length_b 16.321(17)
_cell_length_c 23.29(2)
_cell_measurement_reflns_used 8400
_cell_measurement_temperature 100(2)
_cell_measurement_theta_max 27.88
_cell_measurement_theta_min 2.50
_cell_volume 3098(5)
_computing_cell_refinement 'Bruker SMART'
_computing_data_collection 'Bruker SMART'
_computing_data_reduction 'Bruker SAINT'
_computing_molecular_graphics 'Bruker SHELXTL'
_computing_publication_material 'Bruker SHELXTL'
_computing_structure_refinement 'SHELXL-97 (Sheldrick, 1997)'
_computing_structure_solution 'SHELXS-97 (Sheldrick, 1990)'
_diffrn_ambient_temperature 100(2)
_diffrn_measured_fraction_theta_full 0.988
_diffrn_measured_fraction_theta_max 0.988
_diffrn_measurement_device_type 'CCD area detector'
_diffrn_measurement_method 'phi and omega scans'
_diffrn_radiation_monochromator graphite
_diffrn_radiation_source 'fine-focus sealed tube'
_diffrn_radiation_type MoK\a
_diffrn_radiation_wavelength 0.71073
_diffrn_reflns_av_R_equivalents 0.0521
_diffrn_reflns_av_sigmaI/netI 0.0316
_diffrn_reflns_limit_h_max 10
_diffrn_reflns_limit_h_min -10
_diffrn_reflns_limit_k_max 18
_diffrn_reflns_limit_k_min -21
_diffrn_reflns_limit_l_max 30
_diffrn_reflns_limit_l_min -30
_diffrn_reflns_number 22602
_diffrn_reflns_theta_full 28.19
_diffrn_reflns_theta_max 28.19
_diffrn_reflns_theta_min 1.75
_exptl_absorpt_coefficient_mu 4.942
_exptl_absorpt_correction_T_max 0.745
_exptl_absorpt_correction_T_min 0.556
_exptl_absorpt_correction_type multi-scan
_exptl_absorpt_process_details SADABS
_exptl_crystal_colour colorless
_exptl_crystal_density_diffrn 1.498
_exptl_crystal_description prism
_exptl_crystal_F_000 1392
_exptl_crystal_size_max 0.20
_exptl_crystal_size_mid 0.16
_exptl_crystal_size_min 0.06
_refine_diff_density_max 3.195
_refine_diff_density_min -1.311
_refine_diff_density_rms 0.153
_refine_ls_extinction_method none
_refine_ls_goodness_of_fit_ref 1.103
_refine_ls_hydrogen_treatment mixed
_refine_ls_matrix_type full
_refine_ls_number_parameters 183
_refine_ls_number_reflns 3860
_refine_ls_number_restraints 0
_refine_ls_restrained_S_all 1.103
_refine_ls_R_factor_all 0.0365
_refine_ls_R_factor_gt 0.0306
_refine_ls_shift/su_max 0.001
_refine_ls_shift/su_mean 0.000
_refine_ls_structure_factor_coef Fsqd
_refine_ls_weighting_details 'calc w=1/[\s^2^(Fo^2^)+(0.0380P)^2^+3.6330P] where P=(Fo^2^+2Fc^2^)/3'
_refine_ls_weighting_scheme calc
_refine_ls_wR_factor_gt 0.0735
_refine_ls_wR_factor_ref 0.0761
_reflns_number_gt 3422
_reflns_number_total 3860
_reflns_threshold_expression >2sigma(I)
_cod_data_source_file ic301869v_si_002_3.cif
_cod_data_source_block dias737m
_cod_original_cell_volume 3098(6)
_cod_database_code 4333556

loop_
_symmetry_equiv_pos_as_xyz
'x, y, z'
'-x, -y, z+1/2'
'-x, y+1/2, -z+1/2'
'x, -y+1/2, -z'
'-x, -y, -z'
'x, y, -z-1/2'
'x, -y-1/2, z-1/2'
'-x, y-1/2, z'

loop_
_atom_site_label
_atom_site_type_symbol
_atom_site_fract_x
_atom_site_fract_y
_atom_site_fract_z
_atom_site_U_iso_or_equiv
_atom_site_adp_type
_atom_site_occupancy
_atom_site_symmetry_multiplicity
_atom_site_calc_flag
_atom_site_refinement_flags
Au Au 0.04252(2) 0.460525(10) 0.7500 0.01916(7) Uani 1 2 d S
N1 N 0.2867(4) 0.33896(17) 0.70295(11) 0.0214(6) Uani 1 1 d .
N2 N -0.2181(7) 0.6036(3) 0.7500 0.0397(12) Uani 1 2 d S
C1 C 0.2179(6) 0.3714(3) 0.7500 0.0206(9) Uani 1 2 d S
C2 C 0.4134(4) 0.2759(2) 0.71679(15) 0.0231(7) Uani 1 1 d .
H2A H 0.5222 0.2916 0.7014 0.028 Uiso 1 1 calc R
H2B H 0.3824 0.2216 0.7014 0.028 Uiso 1 1 calc R
C3 C 0.2402(5) 0.3609(2) 0.64451(14) 0.0234(7) Uani 1 1 d .
C4 C 0.3252(5) 0.4256(2) 0.61724(15) 0.0276(8) Uani 1 1 d .
C5 C 0.2686(6) 0.4505(2) 0.56222(16) 0.0340(9) Uani 1 1 d .
H5 H 0.3220 0.4942 0.5428 0.041 Uiso 1 1 calc R
C6 C 0.1354(6) 0.4114(2) 0.53650(15) 0.0346(9) Uani 1 1 d .
H6 H 0.0976 0.4298 0.5001 0.041 Uiso 1 1 calc R
C7 C 0.0564(5) 0.3457(3) 0.56342(16) 0.0311(8) Uani 1 1 d .
H7 H -0.0324 0.3190 0.5448 0.037 Uiso 1 1 calc R
C8 C 0.1082(5) 0.3186(2) 0.61849(15) 0.0252(7) Uani 1 1 d .
C9 C 0.4682(5) 0.4706(2) 0.64632(18) 0.0309(9) Uani 1 1 d .
H9 H 0.5018 0.4379 0.6807 0.037 Uiso 1 1 calc R
C10 C 0.4115(6) 0.5556(2) 0.66760(18) 0.0363(9) Uani 1 1 d .
H10A H 0.3789 0.5892 0.6347 0.054 Uiso 1 1 calc R
H10B H 0.5018 0.5825 0.6881 0.054 Uiso 1 1 calc R
H10C H 0.3178 0.5491 0.6936 0.054 Uiso 1 1 calc R
C11 C 0.6196(6) 0.4783(3) 0.6063(2) 0.0416(10) Uani 1 1 d .
H11A H 0.6517 0.4238 0.5927 0.062 Uiso 1 1 calc R
H11B H 0.7109 0.5029 0.6276 0.062 Uiso 1 1 calc R
H11C H 0.5919 0.5130 0.5734 0.062 Uiso 1 1 calc R
C12 C 0.0219(5) 0.2464(2) 0.64834(16) 0.0276(8) Uani 1 1 d .
H12 H 0.0843 0.2336 0.6842 0.033 Uiso 1 1 calc R
C13 C -0.1550(5) 0.2698(3) 0.6660(2) 0.0388(10) Uani 1 1 d .
H13A H -0.1521 0.3179 0.6911 0.058 Uiso 1 1 calc R
H13B H -0.2057 0.2238 0.6864 0.058 Uiso 1 1 calc R
H13C H -0.2193 0.2824 0.6315 0.058 Uiso 1 1 calc R
C14 C 0.0224(5) 0.1685(3) 0.61024(18) 0.0341(9) Uani 1 1 d .
H14A H -0.0473 0.1775 0.5765 0.051 Uiso 1 1 calc R
H14B H -0.0199 0.1220 0.6324 0.051 Uiso 1 1 calc R
H14C H 0.1348 0.1568 0.5977 0.051 Uiso 1 1 calc R
C15 C -0.1301(7) 0.5526(3) 0.7500 0.0224(10) Uani 1 2 d S
Cl1 Cl 0.6064(5) 0.3101(2) 0.47047(15) 0.0687(14) Uani 0.488(6) 1 d P
Cl2 Cl 0.4908(4) 0.30650(17) 0.44494(12) 0.0535(10) Uani 0.512(6) 1 d P
C16 C 0.4323(9) 0.2500 0.5000 0.0463(16) Uani 1 2 d S
H16A H 0.397(11) 0.281(5) 0.526(4) 0.13(3) Uiso 1 1 d .

loop_
_atom_site_aniso_label
_atom_site_aniso_U_11
_atom_site_aniso_U_22
_atom_site_aniso_U_33
_atom_site_aniso_U_23
_atom_site_aniso_U_13
_atom_site_aniso_U_12
Au 0.02432(11) 0.01342(10) 0.01976(10) 0.000 0.000 0.00380(7)
N1 0.0272(14) 0.0136(13) 0.0234(13) -0.0021(10) -0.0003(12) 0.0034(12)
N2 0.038(3) 0.034(3) 0.047(3) 0.000 0.000 -0.001(2)
C1 0.022(2) 0.014(2) 0.025(2) 0.000 0.000 -0.0031(19)
C2 0.0242(16) 0.0154(16) 0.0296(17) 0.0003(13) 0.0015(13) 0.0038(14)
C3 0.0317(18) 0.0185(17) 0.0201(14) -0.0038(12) 0.0008(14) 0.0058(14)
C4 0.038(2) 0.0161(17) 0.0287(17) -0.0037(13) -0.0013(15) 0.0001(15)
C5 0.054(3) 0.0215(19) 0.0260(17) 0.0009(14) -0.0019(18) -0.0027(18)
C6 0.052(2) 0.029(2) 0.0227(16) -0.0005(14) -0.0043(17) 0.0058(19)
C7 0.039(2) 0.029(2) 0.0254(17) -0.0072(15) -0.0047(16) 0.0016(17)
C8 0.0273(17) 0.0231(18) 0.0253(16) -0.0034(13) 0.0037(15) 0.0035(15)
C9 0.042(2) 0.0215(19) 0.0286(18) 0.0054(14) -0.0059(17) -0.0060(17)
C10 0.054(3) 0.025(2) 0.0302(19) -0.0021(15) 0.0028(19) -0.0137(18)
C11 0.043(2) 0.033(2) 0.049(2) 0.0031(19) 0.002(2) -0.005(2)
C12 0.0296(18) 0.026(2) 0.0273(17) -0.0039(15) 0.0000(15) -0.0001(15)
C13 0.031(2) 0.036(2) 0.050(2) -0.0152(19) 0.0095(18) -0.0075(18)
C14 0.041(2) 0.025(2) 0.036(2) -0.0053(16) 0.0070(18) -0.0022(18)
C15 0.028(2) 0.020(2) 0.019(2) 0.000 0.000 0.000(2)
Cl1 0.073(3) 0.0666(19) 0.066(2) 0.0249(15) 0.027(2) -0.0152(16)
Cl2 0.068(2) 0.0488(14) 0.0431(14) 0.0191(11) 0.0087(13) 0.0047(13)
C16 0.043(4) 0.043(4) 0.052(4) 0.004(3) 0.000 0.000

loop_
_atom_type_symbol
_atom_type_description
_atom_type_scat_dispersion_real
_atom_type_scat_dispersion_imag
_atom_type_scat_source
C C 0.0033 0.0016 'International Tables Vol C Tables 4.2.6.8 and 6.1.1.4'
H H 0.0000 0.0000 'International Tables Vol C Tables 4.2.6.8 and 6.1.1.4'
N N 0.0061 0.0033 'International Tables Vol C Tables 4.2.6.8 and 6.1.1.4'
Au Au -2.0133 8.8022 'International Tables Vol C Tables 4.2.6.8 and 6.1.1.4'
Cl Cl 0.1484 0.1585 'International Tables Vol C Tables 4.2.6.8 and 6.1.1.4'

loop_
_geom_angle_atom_site_label_1
_geom_angle_atom_site_label_2
_geom_angle_atom_site_label_3
_geom_angle
_geom_angle_site_symmetry_1
_geom_angle_site_symmetry_3
C1 Au C15 178.62(19) . .
C1 N1 C3 123.9(3) . .
C1 N1 C2 112.7(3) . .
C3 N1 C2 123.4(3) . .
N1 C1 N1 109.7(4) 6_557 .
N1 C1 Au 125.1(2) 6_557 .
N1 C1 Au 125.1(2) . .
N1 C2 C2 102.47(17) . 6_557
N1 C2 H2A 111.3 . .
C2 C2 H2A 111.3 6_557 .
N1 C2 H2B 111.3 . .
C2 C2 H2B 111.3 6_557 .
H2A C2 H2B 109.2 . .
C4 C3 C8 123.0(3) . .
C4 C3 N1 118.4(3) . .
C8 C3 N1 118.6(3) . .
C3 C4 C5 117.4(3) . .
C3 C4 C9 122.1(3) . .
C5 C4 C9 120.5(3) . .
C6 C5 C4 120.6(4) . .
C6 C5 H5 119.7 . .
C4 C5 H5 119.7 . .
C5 C6 C7 121.1(3) . .
C5 C6 H6 119.5 . .
C7 C6 H6 119.5 . .
C6 C7 C8 120.4(4) . .
C6 C7 H7 119.8 . .
C8 C7 H7 119.8 . .
C3 C8 C7 117.5(3) . .
C3 C8 C12 121.9(3) . .
C7 C8 C12 120.7(3) . .
C4 C9 C10 110.1(4) . .
C4 C9 C11 112.2(4) . .
C10 C9 C11 111.0(3) . .
C4 C9 H9 107.8 . .
C10 C9 H9 107.8 . .
C11 C9 H9 107.8 . .
C9 C10 H10A 109.5 . .
C9 C10 H10B 109.5 . .
H10A C10 H10B 109.5 . .
C9 C10 H10C 109.5 . .
H10A C10 H10C 109.5 . .
H10B C10 H10C 109.5 . .
C9 C11 H11A 109.5 . .
C9 C11 H11B 109.5 . .
H11A C11 H11B 109.5 . .
C9 C11 H11C 109.5 . .
H11A C11 H11C 109.5 . .
H11B C11 H11C 109.5 . .
C8 C12 C13 111.0(3) . .
C8 C12 C14 111.6(3) . .
C13 C12 C14 110.9(3) . .
C8 C12 H12 107.7 . .
C13 C12 H12 107.7 . .
C14 C12 H12 107.7 . .
C12 C13 H13A 109.5 . .
C12 C13 H13B 109.5 . .
H13A C13 H13B 109.5 . .
C12 C13 H13C 109.5 . .
H13A C13 H13C 109.5 . .
H13B C13 H13C 109.5 . .
C12 C14 H14A 109.5 . .
C12 C14 H14B 109.5 . .
H14A C14 H14B 109.5 . .
C12 C14 H14C 109.5 . .
H14A C14 H14C 109.5 . .
H14B C14 H14C 109.5 . .
N2 C15 Au 177.6(5) . .
Cl2 Cl1 C16 61.6(2) . .
Cl2 Cl1 Cl1 105.3(2) . 4_556
C16 Cl1 Cl1 49.8(2) . 4_556
Cl1 Cl2 C16 81.9(3) . .
Cl2 C16 Cl2 146.4(5) . 4_556
Cl2 C16 Cl1 36.50(17) . .
Cl2 C16 Cl1 111.2(4) 4_556 .
Cl2 C16 Cl1 111.2(4) . 4_556
Cl2 C16 Cl1 36.50(17) 4_556 4_556
Cl1 C16 Cl1 80.3(4) . 4_556
Cl2 C16 H16A 109(6) . .
Cl2 C16 H16A 83(6) 4_556 .
Cl1 C16 H16A 102(6) . .
Cl1 C16 H16A 108(6) 4_556 .

loop_
_geom_bond_atom_site_label_1
_geom_bond_atom_site_label_2
_geom_bond_distance
_geom_bond_site_symmetry_2
Au C1 2.039(5) .
Au C15 2.058(5) .
N1 C1 1.340(4) .
N1 C3 1.457(4) .
N1 C2 1.493(4) .
N2 C15 1.099(7) .
C1 N1 1.340(4) 6_557
C2 C2 1.547(7) 6_557
C2 H2A 0.9900 .
C2 H2B 0.9900 .
C3 C4 1.414(5) .
C3 C8 1.415(5) .
C4 C5 1.421(5) .
C4 C9 1.535(5) .
C5 C6 1.394(6) .
C5 H5 0.9500 .
C6 C7 1.400(6) .
C6 H6 0.9500 .
C7 C8 1.421(5) .
C7 H7 0.9500 .
C8 C12 1.538(5) .
C9 C10 1.544(6) .
C9 C11 1.551(7) .
C9 H9 1.0000 .
C10 H10A 0.9800 .
C10 H10B 0.9800 .
C10 H10C 0.9800 .
C11 H11A 0.9800 .
C11 H11B 0.9800 .
C11 H11C 0.9800 .
C12 C13 1.546(5) .
C12 C14 1.551(6) .
C12 H12 1.0000 .
C13 H13A 0.9800 .
C13 H13B 0.9800 .
C13 H13C 0.9800 .
C14 H14A 0.9800 .
C14 H14B 0.9800 .
C14 H14C 0.9800 .
Cl1 Cl2 1.115(4) .
Cl1 C16 1.857(7) .
Cl1 Cl1 2.395(6) 4_556
Cl2 C16 1.650(3) .
C16 Cl2 1.650(3) 4_556
C16 Cl1 1.857(7) 4_556
C16 H16A 0.85(8) .
